data_4515966
loop_
_publ_author_name
'Soengas, Raquel'
'Belmonte S\'anchez, Eva'
'Iglesias, Mar\'ia Jos\'e'
'L\'opez Ortiz, Fernando'

_publ_section_title
;
 Synthesis of P-Stereogenic Benzoazaphosphole 1-Oxides via Alkynylation of
 P-Stereogenic ortho-Aurated and ortho-Iodo Phosphinic Amides.
;
_journal_issue 5
_journal_name_full 'ACS omega'
_journal_page_first 5116
_journal_page_last 5124
_journal_paper_doi 10.1021/acsomega.8b00491
_journal_volume 3
_journal_year 2018
_chemical_absolute_configuration ad
_chemical_formula_moiety 'C20 H28 Cl N O P Sn'
_chemical_formula_sum 'C20 H28 Cl N O P Sn'
_chemical_formula_weight 483.54
_chemical_name_common R1
_space_group_crystal_system orthorhombic
_space_group_IT_number 19
_space_group_name_Hall 'P 2ac 2ab'
_space_group_name_H-M_alt 'P 21 21 21'
_atom_sites_solution_hydrogens difmap
_atom_sites_solution_primary dual
_atom_sites_solution_secondary difmap
_cell_angle_alpha 90
_cell_angle_beta 90
_cell_angle_gamma 90
_cell_formula_units_Z 4
_cell_length_a 9.4402(5)
_cell_length_b 15.0110(8)
_cell_length_c 15.5913(8)
_cell_measurement_reflns_used 9925
_cell_measurement_temperature 100.(2)
_cell_measurement_theta_max 68.2809
_cell_measurement_theta_min 4.0881
_cell_volume 2209.4(2)
_computing_cell_refinement 'SAINT V8.37A (Bruker AXS Inc., 2015)'
_computing_data_collection 'Bruker APEX2 software'
_computing_data_reduction 'SAINT V8.37A (Bruker AXS Inc., 2015)'
_computing_molecular_graphics 'shelXle (C.B. Huebschle, rev 807)'
_computing_structure_refinement 'SHELXL-2016/6 (Sheldrick, 2016)'
_computing_structure_solution 'SHELXT-2014 (Sheldrick, 2014)'
_diffrn_ambient_temperature 100.(2)
_diffrn_detector_area_resol_mean 10.4167
_diffrn_measured_fraction_theta_full 0.984
_diffrn_measured_fraction_theta_max 0.984
_diffrn_measurement_device '\k--geometry diffractometer'
_diffrn_measurement_device_type 'Bruker AXS X8 APEX-II'
_diffrn_measurement_method '\f or \w oscillation scans'
_diffrn_radiation_monochromator graphite
_diffrn_radiation_type CuK\a
_diffrn_radiation_wavelength 1.54178
_diffrn_reflns_av_R_equivalents 0.0677
_diffrn_reflns_av_unetI/netI 0.0584
_diffrn_reflns_limit_h_max 11
_diffrn_reflns_limit_h_min -10
_diffrn_reflns_limit_k_max 18
_diffrn_reflns_limit_k_min -17
_diffrn_reflns_limit_l_max 18
_diffrn_reflns_limit_l_min -17
_diffrn_reflns_number 15047
_diffrn_reflns_theta_full 68.28
_diffrn_reflns_theta_max 68.28
_diffrn_reflns_theta_min 4.09
_diffrn_source microsource
_diffrn_source_type 'Incoatec muS'
_exptl_absorpt_coefficient_mu 11.046
_exptl_absorpt_correction_T_max 0.17
_exptl_absorpt_correction_T_min 0.03
_exptl_absorpt_correction_type multi-scan
_exptl_absorpt_process_details
;
SADABS-2016/2 - Bruker AXS area detector scaling and absorption correction
;
_exptl_crystal_colour colourless
_exptl_crystal_density_diffrn 1.454
_exptl_crystal_density_method 'not measured'
_exptl_crystal_description prism
_exptl_crystal_F_000 980
_exptl_crystal_size_max 0.321
_exptl_crystal_size_mid 0.300
_exptl_crystal_size_min 0.250
_refine_diff_density_max 1.240
_refine_diff_density_min -1.161
_refine_ls_abs_structure_details
;

Flack x determined using 1491 quotients [(I+)-(I-)]/[(I+)+(I-)]
(Parsons, Flack and Wagner, Acta Cryst. B69 (2013) 249-259).
;
_refine_ls_abs_structure_Flack -0.015(8)
_refine_ls_extinction_method none
_refine_ls_goodness_of_fit_ref 1.066
_refine_ls_hydrogen_treatment constr
_refine_ls_matrix_type full
_refine_ls_number_parameters 232
_refine_ls_number_reflns 3930
_refine_ls_number_restraints 0
_refine_ls_restrained_S_all 1.066
_refine_ls_R_factor_all 0.0473
_refine_ls_R_factor_gt 0.0435
_refine_ls_shift/su_max 0.000
_refine_ls_shift/su_mean 0.000
_refine_ls_structure_factor_coef Fsqd
_refine_ls_weighting_details 'w=1/[\s^2^(Fo^2^)+(0.0523P)^2^+7.9048P] where P=(Fo^2^+2Fc^2^)/3'
_refine_ls_weighting_scheme calc
_refine_ls_wR_factor_gt 0.1106
_refine_ls_wR_factor_ref 0.1161
_reflns_number_gt 3738
_reflns_number_total 3930
_reflns_threshold_expression 'I > 2\s(I)'
_cod_data_source_file ao8b00491_si_002.cif
_cod_data_source_block R1
_cod_depositor_comments
;
The following automatic conversions were performed:

data item '_exptl_absorpt_correction_type' value 'Multi-Scan' was
changed to 'multi-scan' in accordance with the
/home/data/users/saulius/crontab/automatic-downloads/current/ACS/lib/dictionaries/cif_core.dic
dictionary named 'cif_core.dic' version 2.4.2 last updated on
2011-04-26.

Automatic conversion script
Id: cif_fix_values 6909 2019-04-08 15:41:33Z antanas 
;
_cod_database_code 4515966

loop_
_space_group_symop_operation_xyz
'x, y, z'
'x+1/2, -y+1/2, -z'
'-x, y+1/2, -z+1/2'
'-x+1/2, -y, z+1/2'

loop_
_atom_site_type_symbol
_atom_site_label
_atom_site_fract_x
_atom_site_fract_y
_atom_site_fract_z
_atom_site_U_iso_or_equiv
_atom_site_adp_type
_atom_site_calc_flag
_atom_site_refinement_flags_adp
_atom_site_refinement_flags_posn
_atom_site_occupancy
Sn Sn1 0.92522(6) 0.53263(4) 0.80173(3) 0.02064(19) Uani d . . 1
Cl Cl2 1.0485(2) 0.54456(16) 0.94497(13) 0.0277(5) Uani d . . 1
P P4 0.6460(2) 0.49173(14) 0.68474(13) 0.0204(5) Uani d . . 1
O O3 0.8001(6) 0.5188(4) 0.6775(3) 0.0243(13) Uani d . . 1
N N5 0.5269(8) 0.5512(5) 0.6360(5) 0.0239(17) Uani d . . 1
C C6 0.4876(10) 0.6442(6) 0.6599(7) 0.026(2) Uani d . . 1
H H6 0.462015 0.643611 0.722106 0.031 Uiso calc U R 1
C C7 0.3554(11) 0.6731(7) 0.6105(6) 0.029(2) Uani d . . 1
C C8 0.2995(11) 0.7609(6) 0.6525(7) 0.031(2) Uani d . . 1
H H8A 0.368315 0.808854 0.643281 0.047 Uiso calc U R 1
H H8B 0.286389 0.751592 0.714243 0.047 Uiso calc U R 1
H H8C 0.208761 0.777369 0.626433 0.047 Uiso calc U R 1
C C9 0.2408(10) 0.6021(7) 0.6215(8) 0.039(3) Uani d . . 1
H H9A 0.271463 0.546681 0.593913 0.058 Uiso calc U R 1
H H9B 0.152672 0.622733 0.59484 0.058 Uiso calc U R 1
H H9C 0.224714 0.591357 0.682705 0.058 Uiso calc U R 1
C C10 0.3861(15) 0.6903(8) 0.5164(6) 0.049(3) Uani d . . 1
H H10A 0.435446 0.638864 0.491858 0.074 Uiso calc U R 1
H H10B 0.445785 0.743428 0.51087 0.074 Uiso calc U R 1
H H10C 0.296771 0.699847 0.485682 0.074 Uiso calc U R 1
C C11 0.6148(12) 0.7062(8) 0.6500(10) 0.051(3) Uani d . . 1
H H11A 0.64519 0.70681 0.589893 0.076 Uiso calc U R 1
H H11B 0.69264 0.684886 0.686146 0.076 Uiso calc U R 1
H H11C 0.588063 0.766542 0.667558 0.076 Uiso calc U R 1
C C12 0.6219(11) 0.3820(6) 0.6411(6) 0.025(2) Uani d . . 1
C C13 0.7382(12) 0.3357(7) 0.6118(6) 0.033(2) Uani d . . 1
H H13 0.829069 0.362767 0.613857 0.04 Uiso calc U R 1
C C14 0.7247(16) 0.2495(7) 0.5791(7) 0.044(3) Uani d . . 1
H H14 0.804983 0.218485 0.557678 0.053 Uiso calc U R 1
C C15 0.5931(18) 0.2106(7) 0.5784(7) 0.050(3) Uani d . . 1
H H15 0.583175 0.15179 0.556624 0.06 Uiso calc U R 1
C C16 0.4748(16) 0.2548(7) 0.6086(7) 0.046(3) Uani d . . 1
H H16 0.38494 0.226334 0.60817 0.055 Uiso calc U R 1
C C17 0.4884(12) 0.3417(7) 0.6400(6) 0.034(2) Uani d . . 1
H H17 0.4076 0.373014 0.660226 0.041 Uiso calc U R 1
C C18 0.6047(8) 0.4925(5) 0.7967(6) 0.0199(17) Uani d . . 1
C C19 0.7189(9) 0.5036(6) 0.8554(6) 0.0213(18) Uani d . . 1
C C20 0.6927(10) 0.4970(6) 0.9419(5) 0.0214(19) Uani d . . 1
H H20 0.768011 0.505258 0.981492 0.026 Uiso calc U R 1
C C21 0.5564(10) 0.4781(6) 0.9724(5) 0.0231(18) Uani d . . 1
H H21 0.540576 0.471039 1.032137 0.028 Uiso calc U R 1
C C22 0.4436(9) 0.4698(6) 0.9148(5) 0.0248(18) Uani d . . 1
H H22 0.350415 0.459082 0.935393 0.03 Uiso calc U R 1
C C23 0.4686(9) 0.4772(6) 0.8281(5) 0.0225(18) Uani d . . 1
H H23 0.391868 0.47173 0.789039 0.027 Uiso calc U R 1
C C24 0.9676(11) 0.6676(6) 0.7734(6) 0.029(2) Uani d . . 1
H H24A 1.064923 0.68198 0.79026 0.044 Uiso calc U R 1
H H24B 0.901447 0.705633 0.805077 0.044 Uiso calc U R 1
H H24C 0.956038 0.6777 0.711697 0.044 Uiso calc U R 1
C C25 1.0526(11) 0.4248(6) 0.7598(6) 0.030(2) Uani d . . 1
H H25A 1.077487 0.43334 0.699305 0.046 Uiso calc U R 1
H H25B 0.999901 0.368969 0.766297 0.046 Uiso calc U R 1
H H25C 1.139218 0.422291 0.794307 0.046 Uiso calc U R 1

loop_
_atom_site_aniso_label
_atom_site_aniso_U_11
_atom_site_aniso_U_22
_atom_site_aniso_U_33
_atom_site_aniso_U_12
_atom_site_aniso_U_13
_atom_site_aniso_U_23
Sn1 0.0169(3) 0.0244(3) 0.0206(3) -0.0014(2) 0.0007(2) 0.0012(2)
Cl2 0.0237(11) 0.0348(12) 0.0245(10) -0.0045(10) -0.0019(8) 0.0029(9)
P4 0.0195(10) 0.0232(11) 0.0185(10) 0.0004(9) 0.0001(8) 0.0007(8)
O3 0.021(3) 0.032(4) 0.020(3) 0.001(3) 0.000(2) -0.002(2)
N5 0.022(4) 0.026(4) 0.024(4) -0.001(3) -0.003(3) 0.000(3)
C6 0.023(5) 0.020(5) 0.035(5) 0.003(4) -0.005(4) -0.005(4)
C7 0.029(5) 0.027(5) 0.030(5) 0.007(4) -0.007(4) -0.007(4)
C8 0.028(5) 0.024(5) 0.042(6) 0.007(4) 0.000(5) -0.011(4)
C9 0.020(5) 0.031(6) 0.065(7) 0.002(4) -0.008(5) -0.018(5)
C10 0.077(10) 0.043(6) 0.027(5) 0.018(6) -0.017(6) -0.003(5)
C11 0.026(6) 0.026(6) 0.100(10) -0.005(5) 0.001(6) 0.005(6)
C12 0.033(5) 0.019(5) 0.024(4) 0.004(4) -0.008(4) 0.005(4)
C13 0.041(6) 0.034(6) 0.025(5) 0.009(5) -0.010(4) 0.001(4)
C14 0.073(9) 0.032(6) 0.027(5) 0.021(6) -0.009(6) -0.004(4)
C15 0.094(11) 0.023(5) 0.033(5) -0.003(7) -0.008(7) -0.001(4)
C16 0.077(10) 0.028(6) 0.033(6) -0.020(6) -0.012(6) 0.003(4)
C17 0.039(6) 0.035(6) 0.029(5) -0.009(5) -0.003(4) 0.003(4)
C18 0.014(4) 0.018(4) 0.028(4) -0.002(3) 0.003(4) 0.003(3)
C19 0.012(4) 0.020(4) 0.032(5) -0.001(4) 0.000(4) -0.001(3)
C20 0.022(4) 0.028(5) 0.014(4) 0.006(4) -0.007(3) -0.002(3)
C21 0.024(4) 0.030(5) 0.016(4) -0.002(4) 0.000(3) -0.002(3)
C22 0.022(4) 0.024(4) 0.029(4) -0.002(4) 0.005(4) -0.002(4)
C23 0.020(4) 0.019(4) 0.028(4) 0.001(4) -0.003(3) 0.000(4)
C24 0.027(5) 0.022(5) 0.039(5) -0.007(4) 0.001(4) -0.001(4)
C25 0.027(5) 0.028(5) 0.036(5) 0.003(4) -0.004(4) -0.009(4)

loop_
_atom_type_symbol
_atom_type_description
_atom_type_scat_dispersion_real
_atom_type_scat_dispersion_imag
_atom_type_scat_source
C C 0.0181 0.0091 'International Tables Vol C Tables 4.2.6.8 and 6.1.1.4'
H H 0.0000 0.0000 'International Tables Vol C Tables 4.2.6.8 and 6.1.1.4'
N N 0.0311 0.0180 'International Tables Vol C Tables 4.2.6.8 and 6.1.1.4'
O O 0.0492 0.0322 'International Tables Vol C Tables 4.2.6.8 and 6.1.1.4'
P P 0.2955 0.4335 'International Tables Vol C Tables 4.2.6.8 and 6.1.1.4'
Cl Cl 0.3639 0.7018 'International Tables Vol C Tables 4.2.6.8 and 6.1.1.4'
Sn Sn 0.0259 5.4591 'International Tables Vol C Tables 4.2.6.8 and 6.1.1.4'

loop_
_geom_angle_atom_site_label_1
_geom_angle_atom_site_label_2
_geom_angle_atom_site_label_3
_geom_angle
C24 Sn1 C25 124.1(4)
C24 Sn1 C19 116.4(4)
C25 Sn1 C19 118.4(4)
C24 Sn1 O3 90.4(3)
C25 Sn1 O3 87.8(3)
C19 Sn1 O3 81.0(3)
C24 Sn1 Cl2 91.7(3)
C25 Sn1 Cl2 93.8(3)
C19 Sn1 Cl2 95.0(2)
O3 Sn1 Cl2 175.98(16)
O3 P4 N5 118.9(4)
O3 P4 C18 106.3(3)
N5 P4 C18 107.6(4)
O3 P4 C12 109.8(4)
N5 P4 C12 103.8(4)
C18 P4 C12 110.4(4)
P4 O3 Sn1 117.3(3)
C6 N5 P4 124.7(6)
N5 C6 C11 110.5(8)
N5 C6 C7 110.0(7)
C11 C6 C7 114.7(9)
N5 C6 H6 107.1
C11 C6 H6 107.1
C7 C6 H6 107.1
C10 C7 C9 111.2(9)
C10 C7 C6 112.3(9)
C9 C7 C6 108.9(8)
C10 C7 C8 109.0(9)
C9 C7 C8 107.6(8)
C6 C7 C8 107.7(8)
C7 C8 H8A 109.5
C7 C8 H8B 109.5
H8A C8 H8B 109.5
C7 C8 H8C 109.5
H8A C8 H8C 109.5
H8B C8 H8C 109.5
C7 C9 H9A 109.5
C7 C9 H9B 109.5
H9A C9 H9B 109.5
C7 C9 H9C 109.5
H9A C9 H9C 109.5
H9B C9 H9C 109.5
C7 C10 H10A 109.5
C7 C10 H10B 109.5
H10A C10 H10B 109.5
C7 C10 H10C 109.5
H10A C10 H10C 109.5
H10B C10 H10C 109.5
C6 C11 H11A 109.5
C6 C11 H11B 109.5
H11A C11 H11B 109.5
C6 C11 H11C 109.5
H11A C11 H11C 109.5
H11B C11 H11C 109.5
C13 C12 C17 119.7(9)
C13 C12 P4 119.2(8)
C17 C12 P4 121.0(8)
C12 C13 C14 121.1(11)
C12 C13 H13 119.4
C14 C13 H13 119.4
C15 C14 C13 118.7(12)
C15 C14 H14 120.7
C13 C14 H14 120.7
C14 C15 C16 121.6(10)
C14 C15 H15 119.2
C16 C15 H15 119.2
C15 C16 C17 119.5(12)
C15 C16 H16 120.2
C17 C16 H16 120.2
C16 C17 C12 119.4(11)
C16 C17 H17 120.3
C12 C17 H17 120.3
C23 C18 C19 119.4(8)
C23 C18 P4 122.9(7)
C19 C18 P4 117.6(6)
C20 C19 C18 119.1(8)
C20 C19 Sn1 123.8(7)
C18 C19 Sn1 117.2(6)
C19 C20 C21 120.9(8)
C19 C20 H20 119.6
C21 C20 H20 119.6
C22 C21 C20 120.0(7)
C22 C21 H21 120.0
C20 C21 H21 120.0
C23 C22 C21 119.5(8)
C23 C22 H22 120.3
C21 C22 H22 120.3
C22 C23 C18 121.1(8)
C22 C23 H23 119.5
C18 C23 H23 119.5
Sn1 C24 H24A 109.5
Sn1 C24 H24B 109.5
H24A C24 H24B 109.5
Sn1 C24 H24C 109.5
H24A C24 H24C 109.5
H24B C24 H24C 109.5
Sn1 C25 H25A 109.5
Sn1 C25 H25B 109.5
H25A C25 H25B 109.5
Sn1 C25 H25C 109.5
H25A C25 H25C 109.5
H25B C25 H25C 109.5

loop_
_geom_bond_atom_site_label_1
_geom_bond_atom_site_label_2
_geom_bond_distance
Sn1 C24 2.111(9)
Sn1 C25 2.120(9)
Sn1 C19 2.164(9)
Sn1 O3 2.279(6)
Sn1 Cl2 2.525(2)
P4 O3 1.514(6)
P4 N5 1.624(8)
P4 C18 1.789(9)
P4 C12 1.796(10)
N5 C6 1.492(11)
C6 C11 1.526(14)
C6 C7 1.529(13)
C6 H6 1.0
C7 C10 1.518(14)
C7 C9 1.528(14)
C7 C8 1.565(12)
C8 H8A 0.98
C8 H8B 0.98
C8 H8C 0.98
C9 H9A 0.98
C9 H9B 0.98
C9 H9C 0.98
C10 H10A 0.98
C10 H10B 0.98
C10 H10C 0.98
C11 H11A 0.98
C11 H11B 0.98
C11 H11C 0.98
C12 C13 1.378(14)
C12 C17 1.399(14)
C13 C14 1.396(15)
C13 H13 0.95
C14 C15 1.37(2)
C14 H14 0.95
C15 C16 1.38(2)
C15 H15 0.95
C16 C17 1.399(16)
C16 H16 0.95
C17 H17 0.95
C18 C23 1.394(12)
C18 C19 1.424(12)
C19 C20 1.374(12)
C20 C21 1.400(13)
C20 H20 0.95
C21 C22 1.398(13)
C21 H21 0.95
C22 C23 1.377(12)
C22 H22 0.95
C23 H23 0.95
C24 H24A 0.98
C24 H24B 0.98
C24 H24C 0.98
C25 H25A 0.98
C25 H25B 0.98
C25 H25C 0.98

loop_
_geom_torsion_atom_site_label_1
_geom_torsion_atom_site_label_2
_geom_torsion_atom_site_label_3
_geom_torsion_atom_site_label_4
_geom_torsion
N5 P4 O3 Sn1 128.6(4)
C18 P4 O3 Sn1 7.2(5)
C12 P4 O3 Sn1 -112.2(4)
O3 P4 N5 C6 -68.0(8)
C18 P4 N5 C6 52.7(8)
C12 P4 N5 C6 169.6(8)
P4 N5 C6 C11 62.0(11)
P4 N5 C6 C7 -170.4(7)
N5 C6 C7 C10 -72.7(11)
C11 C6 C7 C10 52.6(12)
N5 C6 C7 C9 51.0(10)
C11 C6 C7 C9 176.3(9)
N5 C6 C7 C8 167.3(8)
C11 C6 C7 C8 -67.4(11)
O3 P4 C12 C13 3.0(8)
N5 P4 C12 C13 131.1(7)
C18 P4 C12 C13 -113.9(8)
O3 P4 C12 C17 -179.8(7)
N5 P4 C12 C17 -51.7(9)
C18 P4 C12 C17 63.3(9)
C17 C12 C13 C14 1.4(14)
P4 C12 C13 C14 178.7(7)
C12 C13 C14 C15 -1.5(15)
C13 C14 C15 C16 0.5(16)
C14 C15 C16 C17 0.7(17)
C15 C16 C17 C12 -0.8(16)
C13 C12 C17 C16 -0.2(14)
P4 C12 C17 C16 -177.4(8)
O3 P4 C18 C23 175.3(7)
N5 P4 C18 C23 46.9(8)
C12 P4 C18 C23 -65.7(8)
O3 P4 C18 C19 -9.0(7)
N5 P4 C18 C19 -137.3(7)
C12 P4 C18 C19 110.1(7)
C23 C18 C19 C20 1.4(13)
P4 C18 C19 C20 -174.5(6)
C23 C18 C19 Sn1 -177.5(6)
P4 C18 C19 Sn1 6.5(9)
C18 C19 C20 C21 1.0(13)
Sn1 C19 C20 C21 179.9(7)
C19 C20 C21 C22 -2.9(14)
C20 C21 C22 C23 2.2(14)
C21 C22 C23 C18 0.2(14)
C19 C18 C23 C22 -2.1(13)
P4 C18 C23 C22 173.6(7)
